data_4081350
loop_
_publ_author_name
'C\'esar, Vincent'
'Misal Castro, Luis C.'
'Dombray, Thomas'
'Sortais, Jean-Baptiste'
'Darcel, Christophe'
'Labat, St\'ephane'
'Miqueu, Karinne'
'Sotiropoulos, Jean-Marc'
'Brousses, R\'emy'
'Lugan, No\"el'
'Lavigne, Guy'

_publ_section_title
;
 (Cyclopentadienyl)iron(II) Complexes of N-Heterocyclic Carbenes Bearing a
 Malonate or Imidate Backbone: Synthesis, Structure, and Catalytic
 Potential in Hydrosilylation
;
_journal_issue 16
_journal_name_full Organometallics
_journal_page_first 4643
_journal_paper_doi 10.1021/om400625q
_journal_volume 32
_journal_year 2013
_chemical_absolute_configuration -
_chemical_formula_moiety 'C30 H30 Fe1 N2 O4 '
_chemical_formula_sum 'C30 H30 Fe N2 O4'
_chemical_formula_weight 538.393
_space_group_IT_number 2
_symmetry_cell_setting triclinic
_symmetry_space_group_name_Hall '-P 1'
_symmetry_space_group_name_H-M 'P -1'
_atom_sites_solution_hydrogens geom
_atom_sites_solution_primary direct
_atom_sites_solution_secondary difmap
_audit_creation_method MoPro
_cell_angle_alpha 109.600(3)
_cell_angle_beta 101.558(4)
_cell_angle_gamma 96.302(3)
_cell_formula_units_Z 2
_cell_length_a 9.6895(8)
_cell_length_b 9.9041(8)
_cell_length_c 14.4926(12)
_cell_measurement_reflns_used 145564
_cell_measurement_temperature 100
_cell_measurement_theta_max 57.80
_cell_measurement_theta_min 2.19
_cell_volume 1259.82(18)
_computing_structure_refinement 'MoPro (J. Appl. Cryst. 2005, 38, 38-54)'
_diffrn_ambient_temperature 100(2)
_diffrn_measured_fraction_theta_full 0.99
_diffrn_measured_fraction_theta_max 0.94
_diffrn_measurement_device_type 'Bruker APEX II'
_diffrn_measurement_method 'phi and omega scans'
_diffrn_radiation_monochromator graphite
_diffrn_radiation_probe x-ray
_diffrn_radiation_source 'fine-focus sealed tube'
_diffrn_radiation_type MoK\a
_diffrn_radiation_wavelength 0.71069
_diffrn_reflns_av_R_equivalents 0.0257
_diffrn_reflns_av_sigmaI/netI 0.0187
_diffrn_reflns_limit_h_max 23
_diffrn_reflns_limit_h_min -23
_diffrn_reflns_limit_k_max 23
_diffrn_reflns_limit_k_min -23
_diffrn_reflns_limit_l_max 34
_diffrn_reflns_limit_l_min -34
_diffrn_reflns_number 312535
_diffrn_reflns_reduction_process
;
 Scaled and merged with SORTAV
 R.H. Blessing, (1987) Cryst. Rev. 1, 3-58
 R.H. Blessing, (1989) J. Appl. Cryst. 22, 396-397
;
_diffrn_reflns_theta_full 51.44
_diffrn_reflns_theta_max 57.80
_diffrn_reflns_theta_min 2.19
_diffrn_standards_decay_% 0
_diffrn_standards_interval_count 0
_diffrn_standards_interval_time 0
_diffrn_standards_number 0
_exptl_absorpt_coefficient_mu 0.634
_exptl_absorpt_correction_T_max 0.7503
_exptl_absorpt_correction_T_min 0.7118
_exptl_absorpt_correction_type multi-scan
_exptl_absorpt_process_details
;
'SADABS, Sheldrick, Bruker, 2000'
;
_exptl_crystal_colour 'translucent light orange'
_exptl_crystal_density_diffrn 1.419
_exptl_crystal_density_method 'not measured'
_exptl_crystal_description prism
_exptl_crystal_F_000 564
_exptl_crystal_size_max 0.46
_exptl_crystal_size_mid 0.46
_exptl_crystal_size_min 0.35
_refine_diff_density_max 0.23
_refine_diff_density_min -0.25
_refine_ls_extinction_coef 0.36685
_refine_ls_extinction_method 'Isotropic Gaussian'
_refine_ls_goodness_of_fit_ref 1.052
_refine_ls_hydrogen_treatment refall
_refine_ls_matrix_type full
_refine_ls_number_parameters 965
_refine_ls_number_reflns 23392
_refine_ls_number_restraints 84
_refine_ls_restrained_S_all 0.832
_refine_ls_R_factor_all 0.0132
_refine_ls_R_factor_gt 0.0132
_refine_ls_shift/su_max 0.045
_refine_ls_shift/su_mean 0.002
_refine_ls_structure_factor_coef F
_refine_ls_weighting_details w=1/[\s^2^(Fo)]
_refine_ls_weighting_scheme calc
_refine_ls_wR_factor_gt 0.0169
_refine_ls_wR_factor_ref 0.0169
_reflns_number_gt 23392
_reflns_number_total 23392
_reflns_threshold_expression >3.0sigma(I)
_cod_data_source_file om400625q_si_002.cif
_cod_data_source_block 3Me
_cod_original_formula_sum 'C30 H30 Fe1 N2 O4 '
_cod_database_code 4081350

loop_
_symmetry_equiv_pos_as_xyz
'x, y, z'
'-x, -y, -z'

loop_
_atom_local_axes_atom_label
_atom_local_axes_atom0
_atom_local_axes_ax1
_atom_local_axes_atom1
_atom_local_axes_atom2
_atom_local_axes_ax2
Fe1 X Fe1 C3 Y O1
C1 Z O1 Fe1 Y O2
C2 Z O2 Fe1 Y O3
C4 X O3 N1 Y O4
C6 X O4 N2 Y N1
C6 X N1 C3 Y N2
C4 X N2 C3 Y C1
O1 Z C1 Fe1 Y C2
O2 Z C2 Fe1 Y C3
N1 X C3 N2 Y C4
N2 X C4 C5 Y C5
C3 X C5 C6 Y C6
N1 X C6 C5 Y C7
C5 Z C7 H71 X C11
X C11 Fe1 Z C12 X
C12 Fe1 Z C13 X C13
Fe1 Z C14 X C14 Fe1
Z C15 X C15 Fe1 Z
C21 C24 X C21 C22 Y
C22 C25 X C22 C23 Y
C23 C26 X C23 C24 Y
C24 C21 X C24 C25 Y
C25 C22 X C25 C26 Y
C26 C23 X C26 C25 Y
C27 C22 Z C27 H271 X
C28 C24 Z C28 H281 X
C29 C26 Z C29 H291 X
C31 C33 X C31 C32 Y
C32 C35 X C32 C33 Y
C33 C36 X C33 C34 Y
C34 C31 X C34 C35 Y
C35 C32 X C35 C36 Y
C36 C33 X C36 C35 Y
C37 C32 Z C37 H371 X
C38 C34 Z C38 H381 X
C39 C36 Z C39 H391 X
H71 C7 Z H71 C5 X
H72 C7 Z H72 C5 X
H73 C7 Z H73 C5 X
H11 C11 Z H11 C12 X
H12 C12 Z H12 C11 X
H13 C13 Z H13 C12 X
H14 C14 Z H14 C13 X
H15 C15 Z H15 C11 X
H23 C23 Z H23 C22 X
H25 C25 Z H25 C24 X
H271 C27 Z H271 C22 X
H272 C27 Z H272 C22 X
H273 C27 Z H273 C22 X
H281 C28 Z H281 C24 X
H282 C28 Z H282 C24 X
H283 C28 Z H283 C24 X
H291 C29 Z H291 C26 X
H292 C29 Z H292 C26 X
H293 C29 Z H293 C26 X
H33 C33 Z H33 C32 X
H35 C35 Z H35 C34 X
H371 C37 Z H371 C32 X
H372 C37 Z H372 C32 X
H373 C37 Z H373 C32 X
H381 C38 Z H381 C34 X
H382 C38 Z H382 C34 X
H383 C38 Z H383 C34 X
H391 C39 Z H391 C36 X
H392 C39 Z H392 C36 X
H393 C39 Z H393 C36 X

loop_
_atom_rho_multipole_atom_label
_atom_rho_multipole_coeff_Pv
_atom_rho_multipole_coeff_P00
_atom_rho_multipole_coeff_P11
_atom_rho_multipole_coeff_P1-1
_atom_rho_multipole_coeff_P10
_atom_rho_multipole_coeff_P20
_atom_rho_multipole_coeff_P21
_atom_rho_multipole_coeff_P2-1
_atom_rho_multipole_coeff_P22
_atom_rho_multipole_coeff_P2-2
_atom_rho_multipole_coeff_P30
_atom_rho_multipole_coeff_P31
_atom_rho_multipole_coeff_P3-1
_atom_rho_multipole_coeff_P32
_atom_rho_multipole_coeff_P3-2
_atom_rho_multipole_coeff_P33
_atom_rho_multipole_coeff_P3-3
_atom_rho_multipole_coeff_P40
_atom_rho_multipole_coeff_P41
_atom_rho_multipole_coeff_P4-1
_atom_rho_multipole_coeff_P42
_atom_rho_multipole_coeff_P4-2
_atom_rho_multipole_coeff_P43
_atom_rho_multipole_coeff_P4-3
_atom_rho_multipole_coeff_P44
_atom_rho_multipole_coeff_P4-4
_atom_rho_multipole_kappa
_atom_rho_multipole_kappa_prime
_atom_rho_multipole_radial_slater_n0
_atom_rho_multipole_radial_slater_zeta0
_atom_rho_multipole_radial_slater_n1
_atom_rho_multipole_radial_slater_zeta1
_atom_rho_multipole_radial_slater_n2
_atom_rho_multipole_radial_slater_zeta2
_atom_rho_multipole_radial_slater_n3
_atom_rho_multipole_radial_slater_zeta3
_atom_rho_multipole_radial_slater_n4
_atom_rho_multipole_radial_slater_zeta4
Fe1 5.88(3) 0. -0.084(5) 0.027(5) 0.063(4) 0.011(6) -0.0051(61) 0.075(6) -0.0042(59) 0.017(9) -0.037(4) -0.073(4) 0.039(4) 0.020(4) -0.071(5) -0.012(5) -0.032(5) 0.0021(72) -0.035(5) -0.018(5) -0.100(6) -0.306(8) -0.018(8) -0.115(8) 0.087(9) -0.031(8) 0.963(3) 0.799(8) 4 7.450 4 7.450 4 7.450 4 7.450 4 7.450
O1 5.78(2) 0. -0.12(1) -0.012(7) -0.026(9) 0.07(1) -0.07(1) -0.009(8) -0.01(1) 0.01(1) -0.019(7) 0.013(7) 0.011(5) 0.042(7) 0.010(6) -0.009(7) 0.023(6) 0. 0. 0. 0. 0. 0. 0. 0. 0. 1.003(2) 1.00(1) 2 5.470 2 5.470 2 5.470 3 5.470 4 5.470
O2 5.94(3) 0. -0.04(2) 0.01(1) 0.05(2) 0.11(2) 0.05(2) 0.06(1) -0.04(1) 0.02(1) 0.005(10) 0.04(1) -0.0001(80) 0.021(7) -0.037(7) 0.021(6) 0.038(6) 0. 0. 0. 0. 0. 0. 0. 0. 0. 1.003(2) 1.00(1) 2 5.470 2 5.470 2 5.470 3 5.470 4 5.470
O3 6.32(2) 0. -0.045(6) -0.020(6) 0.006(11) -0.02(1) 0.0039(84) -0.012(9) -0.064(6) -0.0014(58) 0.0029(80) -0.0010(59) -0.013(6) 0.005(5) -0.010(5) 0.038(4) -0.007(4) 0. 0. 0. 0. 0. 0. 0. 0. 0. 0.980(2) 0.96(1) 2 5.470 2 5.470 2 5.470 3 5.470 4 5.470
O4 6.27(2) 0. -0.070(6) 0.041(6) -0.007(11) -0.02(1) 0.009(8) -0.015(9) -0.051(6) 0.020(6) -0.017(8) 0.012(6) 0.032(6) -0.005(5) -0.0014(51) 0.035(4) -0.0032(39) 0. 0. 0. 0. 0. 0. 0. 0. 0. 0.980(2) 0.96(1) 2 5.470 2 5.470 2 5.470 3 5.470 4 5.470
N1 5.06(2) 0. 0.055(6) -0.034(7) 0.029(7) -0.021(8) 0.0046(64) -0.0040(65) 0.013(6) -0.009(6) -0.0006(79) 0.019(6) 0.015(7) 0.0038(61) 0.0034(61) -0.217(7) 0.045(6) 0. 0. 0. 0. 0. 0. 0. 0. 0. 1.001(2) 0.960(9) 2 3.620 2 3.620 2 3.620 3 3.620 4 3.620
N2 5.06(2) 0. 0.016(6) -0.042(7) 0.010(8) -0.024(8) -0.0035(66) 0.0062(64) -0.013(6) 0.023(6) 0.017(8) 0.010(6) 0.027(7) -0.023(6) -0.028(6) -0.222(7) 0.037(6) 0. 0. 0. 0. 0. 0. 0. 0. 0. 1.001(2) 0.960(9) 2 3.620 2 3.620 2 3.620 3 3.620 4 3.620
C1 4.21(3) 0. 0.085(8) 0.040(7) -0.002(11) 0.45(1) -0.035(8) -0.025(7) 0.021(8) -0.028(7) 0.13(1) -0.028(9) 0.018(8) 0.022(8) 0.023(8) 0.038(8) 0.036(8) 0. 0. 0. 0. 0. 0. 0. 0. 0. 0.981(3) 0.927(9) 2 3.180 2 3.180 2 3.180 3 3.180 4 3.180
C2 4.27(3) 0. 0.014(8) -0.015(8) -0.08(2) 0.40(2) 0.052(9) -0.025(8) -0.017(7) -0.010(7) 0.02(2) 0.05(1) -0.02(1) 0.020(8) -0.042(8) -0.031(7) 0.023(7) 0. 0. 0. 0. 0. 0. 0. 0. 0. 0.981(3) 0.927(9) 2 3.180 2 3.180 2 3.180 3 3.180 4 3.180
C3 4.20(4) 0. -0.068(8) -0.065(8) 0.031(8) -0.236(9) -0.0028(69) 0.021(7) -0.048(7) 0.036(7) 0.013(9) -0.021(8) -0.026(8) 0.0051(75) 0.014(7) 0.266(10) 0.039(7) 0. 0. 0. 0. 0. 0. 0. 0. 0. 0.977(3) 0.932(9) 2 3.180 2 3.180 2 3.180 3 3.180 4 3.180
C4 3.93(3) 0. -0.054(7) 0.113(8) -0.0062(75) -0.197(9) 0.0021(67) -0.008(7) 0.033(7) 0.099(7) 0.015(9) 0.016(7) 0.0052(72) 0.009(7) 0.025(7) -0.252(10) 0.038(7) 0. 0. 0. 0. 0. 0. 0. 0. 0. 1.017(3) 1.00(1) 2 3.180 2 3.180 2 3.180 3 3.180 4 3.180
C5 4.06(5) 0. 0.044(8) 0.042(7) 0.024(8) -0.065(9) -0.007(6) -0.012(7) 0.0020(70) -0.015(7) -0.016(9) 0.047(7) 0.028(7) -0.029(7) -0.013(7) -0.26(1) 0.007(7) 0. 0. 0. 0. 0. 0. 0. 0. 0. 1.008(4) 1.00(1) 2 3.180 2 3.180 2 3.180 3 3.180 4 3.180
C6 3.86(3) 0. -0.065(7) 0.084(8) 0.0022(75) -0.227(9) -0.0024(66) 0.0008(69) 0.090(7) 0.124(7) -0.0022(86) 0.030(7) -0.0063(73) -0.031(7) -0.0060(70) -0.26(1) 0.070(7) 0. 0. 0. 0. 0. 0. 0. 0. 0. 1.017(3) 1.00(1) 2 3.180 2 3.180 2 3.180 3 3.180 4 3.180
C7 4.41(4) 0. -0.045 0. -0.062(9) -0.037(9) 0. 0. 0. 0. 0.35(1) 0. 0. 0. 0. 0.039(9) -0.054(9) 0. 0. 0. 0. 0. 0. 0. 0. 0. 0.974(3) 0.921(6) 2 3.180 2 3.180 2 3.180 3 3.180 4 3.180
C11 4.20(2) 0. -0.02(1) 0. 0.033(8) -0.260(9) -0.018(8) 0. 0.067(9) 0. 0.0089(90) 0.044(8) 0. 0.043(10) 0. -0.330(10) 0. 0. 0. 0. 0. 0. 0. 0. 0. 0. 0.975(2) 0.917(7) 2 3.180 2 3.180 2 3.180 3 3.180 4 3.180
C12 4.23(2) 0. -0.041(10) 0. 0.041(8) -0.216(9) -0.0069(77) 0. 0.053(8) 0. 0.033(9) 0.033(8) 0. 0.036(9) 0. -0.279(10) 0. 0. 0. 0. 0. 0. 0. 0. 0. 0. 0.975(2) 0.917(7) 2 3.180 2 3.180 2 3.180 3 3.180 4 3.180
C13 4.15(3) 0. -0.06(1) 0. 0.036(8) -0.189(8) -0.0055(77) 0. 0.058(8) 0. 0.053(9) 0.064(8) 0. 0.020(9) 0. -0.275(9) 0. 0. 0. 0. 0. 0. 0. 0. 0. 0. 0.975(2) 0.917(7) 2 3.180 2 3.180 2 3.180 3 3.180 4 3.180
C14 4.24(2) 0. 0.02(1) 0. 0.028(8) -0.238(8) 0.011(8) 0. 0.050(8) 0. 0.072(9) 0.058(8) 0. -0.0060(92) 0. -0.334(10) 0. 0. 0. 0. 0. 0. 0. 0. 0. 0. 0.975(2) 0.917(7) 2 3.180 2 3.180 2 3.180 3 3.180 4 3.180
C15 4.30(2) 0. -0.0005(94) 0. 0.031(8) -0.198(8) 0.044(7) 0. 0.121(8) 0. 0.020(9) 0.037(8) 0. 0.015(9) 0. -0.268(9) 0. 0. 0. 0. 0. 0. 0. 0. 0. 0. 0.975(2) 0.917(7) 2 3.180 2 3.180 2 3.180 3 3.180 4 3.180
C21 4.03(2) 0. 0.088(8) 0.02(1) -0.014(7) -0.140(8) -0.021(7) -0.028(8) -0.090(9) -0.003(10) -0.041(8) 0.033(7) -0.020(8) 0.015(9) 0.0043(86) -0.29(1) -0.007(12) 0. 0. 0. 0. 0. 0. 0. 0. 0. 1.003(2) 0.958(6) 2 3.180 2 3.180 2 3.180 3 3.180 4 3.180
C22 3.99(2) 0. 0.04(1) 0.014(9) -0.024(7) -0.180(8) -0.0068(75) 0.008(7) -0.027(9) 0.024(9) -0.020(8) 0.030(8) -0.0036(72) 0.022(8) 0.0010(82) -0.227(10) -0.007(10) 0. 0. 0. 0. 0. 0. 0. 0. 0. 1.003(2) 0.958(6) 2 3.180 2 3.180 2 3.180 3 3.180 4 3.180
C23 4.23(2) 0. -0.02(1) -0.05(1) -0.0075(79) -0.193(8) 0.0011(74) -0.012(8) 0.021(10) -0.041(9) -0.0015(89) 0.043(8) 0.0024(83) -0.0028(87) -0.021(9) -0.261(10) -0.03(1) 0. 0. 0. 0. 0. 0. 0. 0. 0. 1.003(2) 0.958(6) 2 3.180 2 3.180 2 3.180 3 3.180 4 3.180
C24 3.98(2) 0. 0.077(9) -0.04(1) -0.025(8) -0.218(8) -0.024(7) -0.0002(89) -0.030(10) 0.02(1) 0.015(9) 0.020(7) 0.012(9) -0.0082(89) 0.0043(92) -0.26(1) -0.01(1) 0. 0. 0. 0. 0. 0. 0. 0. 0. 1.003(2) 0.958(6) 2 3.180 2 3.180 2 3.180 3 3.180 4 3.180
C25 4.17(2) 0. -0.02(1) -0.0084(95) -0.016(8) -0.176(8) -0.026(8) 0.010(7) -0.016(10) 0.0067(93) -0.012(8) 0.031(8) 0.028(8) 0.026(9) -0.019(8) -0.285(10) -0.001(12) 0. 0. 0. 0. 0. 0. 0. 0. 0. 1.003(2) 0.958(6) 2 3.180 2 3.180 2 3.180 3 3.180 4 3.180
C26 3.99(2) 0. 0.064(10) -0.02(1) 0.020(7) -0.187(8) 0.011(7) 0.012(8) -0.028(9) -0.011(9) -0.0075(82) 0.014(7) 0.019(8) -0.0019(78) -0.010(9) -0.248(9) 0.006(11) 0. 0. 0. 0. 0. 0. 0. 0. 0. 1.003(2) 0.958(6) 2 3.180 2 3.180 2 3.180 3 3.180 4 3.180
C27 4.45(4) 0. 0. 0. -0.054(6) -0.045(6) 0. 0. 0. 0. 0.323(7) 0. 0. 0. 0. 0.199(6) 0.006(5) 0. 0. 0. 0. 0. 0. 0. 0. 0. 0.974(3) 0.921(6) 2 3.180 2 3.180 2 3.180 3 3.180 4 3.180
C28 4.47(4) 0. 0. 0. -0.054 -0.045 0. 0. 0. 0. 0.323 0. 0. 0. 0. 0.199 0.006 0. 0. 0. 0. 0. 0. 0. 0. 0. 0.974(3) 0.921(6) 2 3.180 2 3.180 2 3.180 3 3.180 4 3.180
C29 4.41(4) 0. 0. 0. -0.054 -0.045 0. 0. 0. 0. 0.323 0. 0. 0. 0. 0.199 0.006 0. 0. 0. 0. 0. 0. 0. 0. 0. 0.974(3) 0.921(6) 2 3.180 2 3.180 2 3.180 3 3.180 4 3.180
C31 4.04(2) 0. 0.112(9) -0.06(1) -0.008(7) -0.146(8) 0.0017(62) 0.024(8) -0.02(1) 0.12(1) -0.012(8) 0.013(7) -0.012(8) 0.0069(84) -0.0019(78) 0.03(1) -0.28(1) 0. 0. 0. 0. 0. 0. 0. 0. 0. 1.003(2) 0.958(6) 2 3.180 2 3.180 2 3.180 3 3.180 4 3.180
C32 4.01(2) 0. 0.02(1) -0.017(9) 0.016(7) -0.181(8) 0.022(7) 0.0060(67) 0.0033(99) 0.026(9) 0.028(8) 0.012(7) -0.0035(71) -0.0033(74) -0.015(8) -0.223(10) -0.03(1) 0. 0. 0. 0. 0. 0. 0. 0. 0. 1.003(2) 0.958(6) 2 3.180 2 3.180 2 3.180 3 3.180 4 3.180
C33 4.15(2) 0. -0.01(1) -0.02(1) -0.014(7) -0.180(8) -0.024(7) -0.010(8) -0.0047(99) 0.024(10) -0.0009(84) 0.022(8) -0.033(8) -0.016(8) -0.023(8) -0.29(1) -0.04(1) 0. 0. 0. 0. 0. 0. 0. 0. 0. 1.003(2) 0.958(6) 2 3.180 2 3.180 2 3.180 3 3.180 4 3.180
C34 4.05(2) 0. 0.049(9) 0.02(1) -0.0042(74) -0.211(8) 0.015(6) -0.017(8) -0.09(1) 0.02(1) 0.009(8) 0.022(7) 0.0040(86) 0.0069(80) 0.0031(83) -0.27(1) -0.04(1) 0. 0. 0. 0. 0. 0. 0. 0. 0. 1.003(2) 0.958(6) 2 3.180 2 3.180 2 3.180 3 3.180 4 3.180
C35 4.03(2) 0. -0.03(1) 0.0005(95) -0.0057(72) -0.160(8) 0.0000(71) -0.020(7) 0.03(1) 0.011(9) 0.010(8) 0.042(8) 0.015(7) -0.010(8) -0.0073(77) -0.26(1) -0.02(1) 0. 0. 0. 0. 0. 0. 0. 0. 0. 1.003(2) 0.958(6) 2 3.180 2 3.180 2 3.180 3 3.180 4 3.180
C36 4.02(2) 0. 0.057(10) 0.006(10) -0.0011(70) -0.183(8) -0.017(7) 0.014(7) -0.021(9) -0.0040(95) 0.011(8) -0.008(7) -0.012(8) 0.023(7) -0.0078(81) -0.288(10) 0.04(1) 0. 0. 0. 0. 0. 0. 0. 0. 0. 1.003(2) 0.958(6) 2 3.180 2 3.180 2 3.180 3 3.180 4 3.180
C37 4.43(4) 0. 0. 0. -0.074(6) -0.057(6) 0. 0. 0. 0. 0.321(7) 0. 0. 0. 0. 0.144(5) -0.005(5) 0. 0. 0. 0. 0. 0. 0. 0. 0. 0.974(3) 0.921(6) 2 3.180 2 3.180 2 3.180 3 3.180 4 3.180
C38 4.56(4) 0. 0. 0. -0.074 -0.057 0. 0. 0. 0. 0.321 0. 0. 0. 0. 0.144 -0.005 0. 0. 0. 0. 0. 0. 0. 0. 0. 0.974(3) 0.921(6) 2 3.180 2 3.180 2 3.180 3 3.180 4 3.180
C39 4.37(4) 0. 0. 0. -0.074 -0.057 0. 0. 0. 0. 0.321 0. 0. 0. 0. 0.144 -0.005 0. 0. 0. 0. 0. 0. 0. 0. 0. 0.974(3) 0.921(6) 2 3.180 2 3.180 2 3.180 3 3.180 4 3.180
H71 0.76(1) 0. 0. 0. 0.16(1) 0. 0. 0. 0. 0. 0. 0. 0. 0. 0. 0. 0. 0. 0. 0. 0. 0. 0. 0. 0. 0. 1.143(7) 1.000(6) 0 2.000 1 2.000 2 2.000 3 2.000 4 2.000
H72 0.763 0. 0. 0. 0.20(1) 0. 0. 0. 0. 0. 0. 0. 0. 0. 0. 0. 0. 0. 0. 0. 0. 0. 0. 0. 0. 0. 1.143(7) 1.000(6) 0 2.000 1 2.000 2 2.000 3 2.000 4 2.000
H73 0.763 0. 0. 0. 0.17(1) 0. 0. 0. 0. 0. 0. 0. 0. 0. 0. 0. 0. 0. 0. 0. 0. 0. 0. 0. 0. 0. 1.143(7) 1.000(6) 0 2.000 1 2.000 2 2.000 3 2.000 4 2.000
H11 0.72(2) 0. 0. 0. 0.10(1) 0. 0. 0. 0. 0. 0. 0. 0. 0. 0. 0. 0. 0. 0. 0. 0. 0. 0. 0. 0. 0. 1.21(1) 1.000(6) 0 2.000 1 2.000 2 2.000 3 2.000 4 2.000
H12 0.717 0. 0. 0. 0.12(1) 0. 0. 0. 0. 0. 0. 0. 0. 0. 0. 0. 0. 0. 0. 0. 0. 0. 0. 0. 0. 0. 1.21(1) 1.000(6) 0 2.000 1 2.000 2 2.000 3 2.000 4 2.000
H13 0.717 0. 0. 0. 0.14(1) 0. 0. 0. 0. 0. 0. 0. 0. 0. 0. 0. 0. 0. 0. 0. 0. 0. 0. 0. 0. 0. 1.21(1) 1.000(6) 0 2.000 1 2.000 2 2.000 3 2.000 4 2.000
H14 0.717 0. 0. 0. 0.16(1) 0. 0. 0. 0. 0. 0. 0. 0. 0. 0. 0. 0. 0. 0. 0. 0. 0. 0. 0. 0. 0. 1.21(1) 1.000(6) 0 2.000 1 2.000 2 2.000 3 2.000 4 2.000
H15 0.717 0. 0. 0. 0.12(1) 0. 0. 0. 0. 0. 0. 0. 0. 0. 0. 0. 0. 0. 0. 0. 0. 0. 0. 0. 0. 0. 1.21(1) 1.000(6) 0 2.000 1 2.000 2 2.000 3 2.000 4 2.000
H23 0.79(2) 0. 0. 0. 0.08(1) 0. 0. 0. 0. 0. 0. 0. 0. 0. 0. 0. 0. 0. 0. 0. 0. 0. 0. 0. 0. 0. 1.27(1) 1.000(6) 0 2.000 1 2.000 2 2.000 3 2.000 4 2.000
H25 0.794 0. 0. 0. 0.12(1) 0. 0. 0. 0. 0. 0. 0. 0. 0. 0. 0. 0. 0. 0. 0. 0. 0. 0. 0. 0. 0. 1.27(1) 1.000(6) 0 2.000 1 2.000 2 2.000 3 2.000 4 2.000
H271 0.84(1) 0. 0. 0. 0.16(1) 0. 0. 0. 0. 0. 0. 0. 0. 0. 0. 0. 0. 0. 0. 0. 0. 0. 0. 0. 0. 0. 1.143(7) 1.000(6) 0 2.000 1 2.000 2 2.000 3 2.000 4 2.000
H272 0.844 0. 0. 0. 0.184(10) 0. 0. 0. 0. 0. 0. 0. 0. 0. 0. 0. 0. 0. 0. 0. 0. 0. 0. 0. 0. 0. 1.143(7) 1.000(6) 0 2.000 1 2.000 2 2.000 3 2.000 4 2.000
H273 0.844 0. 0. 0. 0.132(10) 0. 0. 0. 0. 0. 0. 0. 0. 0. 0. 0. 0. 0. 0. 0. 0. 0. 0. 0. 0. 0. 1.143(7) 1.000(6) 0 2.000 1 2.000 2 2.000 3 2.000 4 2.000
H281 0.844 0. 0. 0. 0.17(1) 0. 0. 0. 0. 0. 0. 0. 0. 0. 0. 0. 0. 0. 0. 0. 0. 0. 0. 0. 0. 0. 1.143(7) 1.000(6) 0 2.000 1 2.000 2 2.000 3 2.000 4 2.000
H282 0.844 0. 0. 0. 0.10(1) 0. 0. 0. 0. 0. 0. 0. 0. 0. 0. 0. 0. 0. 0. 0. 0. 0. 0. 0. 0. 0. 1.143(7) 1.000(6) 0 2.000 1 2.000 2 2.000 3 2.000 4 2.000
H283 0.844 0. 0. 0. 0.16(1) 0. 0. 0. 0. 0. 0. 0. 0. 0. 0. 0. 0. 0. 0. 0. 0. 0. 0. 0. 0. 0. 1.143(7) 1.000(6) 0 2.000 1 2.000 2 2.000 3 2.000 4 2.000
H291 0.844 0. 0. 0. 0.14(1) 0. 0. 0. 0. 0. 0. 0. 0. 0. 0. 0. 0. 0. 0. 0. 0. 0. 0. 0. 0. 0. 1.143(7) 1.000(6) 0 2.000 1 2.000 2 2.000 3 2.000 4 2.000
H292 0.844 0. 0. 0. 0.123(10) 0. 0. 0. 0. 0. 0. 0. 0. 0. 0. 0. 0. 0. 0. 0. 0. 0. 0. 0. 0. 0. 1.143(7) 1.000(6) 0 2.000 1 2.000 2 2.000 3 2.000 4 2.000
H293 0.844 0. 0. 0. 0.147(10) 0. 0. 0. 0. 0. 0. 0. 0. 0. 0. 0. 0. 0. 0. 0. 0. 0. 0. 0. 0. 0. 1.143(7) 1.000(6) 0 2.000 1 2.000 2 2.000 3 2.000 4 2.000
H33 0.794 0. 0. 0. 0.14(1) 0. 0. 0. 0. 0. 0. 0. 0. 0. 0. 0. 0. 0. 0. 0. 0. 0. 0. 0. 0. 0. 1.27(1) 1.000(6) 0 2.000 1 2.000 2 2.000 3 2.000 4 2.000
H35 0.794 0. 0. 0. 0.13(1) 0. 0. 0. 0. 0. 0. 0. 0. 0. 0. 0. 0. 0. 0. 0. 0. 0. 0. 0. 0. 0. 1.27(1) 1.000(6) 0 2.000 1 2.000 2 2.000 3 2.000 4 2.000
H371 0.844 0. 0. 0. 0.16(1) 0. 0. 0. 0. 0. 0. 0. 0. 0. 0. 0. 0. 0. 0. 0. 0. 0. 0. 0. 0. 0. 1.143(7) 1.000(6) 0 2.000 1 2.000 2 2.000 3 2.000 4 2.000
H372 0.844 0. 0. 0. 0.163(9) 0. 0. 0. 0. 0. 0. 0. 0. 0. 0. 0. 0. 0. 0. 0. 0. 0. 0. 0. 0. 0. 1.143(7) 1.000(6) 0 2.000 1 2.000 2 2.000 3 2.000 4 2.000
H373 0.844 0. 0. 0. 0.17(1) 0. 0. 0. 0. 0. 0. 0. 0. 0. 0. 0. 0. 0. 0. 0. 0. 0. 0. 0. 0. 0. 1.143(7) 1.000(6) 0 2.000 1 2.000 2 2.000 3 2.000 4 2.000
H381 0.844 0. 0. 0. 0.10(1) 0. 0. 0. 0. 0. 0. 0. 0. 0. 0. 0. 0. 0. 0. 0. 0. 0. 0. 0. 0. 0. 1.143(7) 1.000(6) 0 2.000 1 2.000 2 2.000 3 2.000 4 2.000
H382 0.844 0. 0. 0. 0.10(1) 0. 0. 0. 0. 0. 0. 0. 0. 0. 0. 0. 0. 0. 0. 0. 0. 0. 0. 0. 0. 0. 1.143(7) 1.000(6) 0 2.000 1 2.000 2 2.000 3 2.000 4 2.000
H383 0.844 0. 0. 0. 0.13(1) 0. 0. 0. 0. 0. 0. 0. 0. 0. 0. 0. 0. 0. 0. 0. 0. 0. 0. 0. 0. 0. 1.143(7) 1.000(6) 0 2.000 1 2.000 2 2.000 3 2.000 4 2.000
H391 0.844 0. 0. 0. 0.166(9) 0. 0. 0. 0. 0. 0. 0. 0. 0. 0. 0. 0. 0. 0. 0. 0. 0. 0. 0. 0. 0. 1.143(7) 1.000(6) 0 2.000 1 2.000 2 2.000 3 2.000 4 2.000
H392 0.844 0. 0. 0. 0.144(10) 0. 0. 0. 0. 0. 0. 0. 0. 0. 0. 0. 0. 0. 0. 0. 0. 0. 0. 0. 0. 0. 1.143(7) 1.000(6) 0 2.000 1 2.000 2 2.000 3 2.000 4 2.000
H393 0.844 0. 0. 0. 0.12(1) 0. 0. 0. 0. 0. 0. 0. 0. 0. 0. 0. 0. 0. 0. 0. 0. 0. 0. 0. 0. 0. 1.143(7) 1.000(6) 0 2.000 1 2.000 2 2.000 3 2.000 4 2.000

loop_
_atom_site_type_symbol
_atom_site_label
_atom_site_fract_x
_atom_site_fract_y
_atom_site_fract_z
_atom_site_U_iso_or_equiv
_atom_site_adp_type
_atom_site_occupancy
_atom_site_calc_flag
_atom_site_refinement_flags
Fe Fe1 0.771774(1) -0.130971(1) 0.249473(1) 0.00851(1) Uani 1 d .
O O1 1.03896(5) -0.00028(5) 0.40693(8) 0.02294(4) Uani 1 d .
O O2 0.63661(8) -0.20148(9) 0.3948(1) 0.02402(6) Uani 1 d .
O O3 0.76216(4) 0.41453(4) 0.28496(6) 0.01643(3) Uani 1 d .
O O4 0.31779(4) 0.09337(4) 0.14901(7) 0.01937(3) Uani 1 d .
N N1 0.74135(2) 0.17385(2) 0.26995(3) 0.00861(2) Uani 1 d .
N N2 0.52396(2) 0.01789(2) 0.20649(3) 0.00884(2) Uani 1 d .
C C1 0.93013(3) -0.03380(2) 0.34890(3) 0.01501(2) Uani 1 d .
C C2 0.68324(3) -0.17102(3) 0.33640(4) 0.01639(3) Uani 1 d .
C C3 0.66838(2) 0.03603(2) 0.24313(3) 0.00777(2) Uani 1 d .
C C4 0.67847(2) 0.29715(2) 0.26108(3) 0.01006(2) Uani 1 d .
C C5 0.52960(2) 0.27190(2) 0.22478(3) 0.01107(2) Uani 1 d .
C C6 0.44751(2) 0.13095(2) 0.19090(3) 0.01141(2) Uani 1 d .
C C7 0.45999(2) 0.39454(2) 0.21218(3) 0.01475(2) Uani 1 d .
C C11 0.76269(2) -0.20145(3) 0.09124(3) 0.01574(2) Uani 1 d .
C C12 0.90555(2) -0.18276(3) 0.14748(3) 0.01813(2) Uani 1 d .
C C13 0.90561(2) -0.27965(2) 0.20199(3) 0.01704(2) Uani 1 d .
C C14 0.76389(2) -0.35709(2) 0.17940(3) 0.01602(2) Uani 1 d .
C C15 0.67426(2) -0.30838(2) 0.11095(3) 0.01410(2) Uani 1 d .
C C21 0.89308(2) 0.21806(2) 0.31905(3) 0.00921(2) Uani 1 d .
C C22 0.99276(2) 0.21497(2) 0.26086(3) 0.01136(2) Uani 1 d .
C C23 1.13727(2) 0.26752(3) 0.31200(4) 0.01454(2) Uani 1 d .
C C24 1.18179(2) 0.33117(3) 0.41759(4) 0.01433(2) Uani 1 d .
C C25 1.07895(3) 0.33738(3) 0.47318(3) 0.01344(2) Uani 1 d .
C C26 0.93393(2) 0.28003(2) 0.42512(3) 0.01076(2) Uani 1 d .
C C27 0.94869(2) 0.16593(2) 0.14739(3) 0.01624(2) Uani 1 d .
C C28 1.33739(2) 0.39587(2) 0.46871(3) 0.02012(2) Uani 1 d .
C C29 0.82623(2) 0.28184(2) 0.48701(2) 0.01586(2) Uani 1 d .
C C31 0.42609(2) -0.11573(2) 0.18698(3) 0.00839(2) Uani 1 d .
C C32 0.36851(2) -0.21482(2) 0.08745(3) 0.00988(2) Uani 1 d .
C C33 0.27277(2) -0.34130(3) 0.07131(4) 0.01147(2) Uani 1 d .
C C34 0.23099(2) -0.36945(2) 0.15096(4) 0.01119(2) Uani 1 d .
C C35 0.28252(2) -0.26340(3) 0.24800(3) 0.01221(2) Uani 1 d .
C C36 0.37595(2) -0.13321(2) 0.26707(3) 0.01003(2) Uani 1 d .
C C37 0.40224(2) -0.18493(2) -0.00106(3) 0.01603(2) Uani 1 d .
C C38 0.12861(2) -0.50795(2) 0.13060(2) 0.01687(2) Uani 1 d .
C C39 0.41031(2) -0.01242(2) 0.36918(2) 0.01534(2) Uani 1 d .
H H71 0.5114(7) 0.4964(4) 0.2755(3) 0.04029 Uani 1 d R
H H72 0.3468(2) 0.3767(7) 0.2123(6) 0.04010 Uani 1 d R
H H73 0.4688(7) 0.4091(6) 0.1420(2) 0.04009 Uani 1 d R
H H11 0.7264(5) -0.1468(5) 0.0402(3) 0.02412 Uani 1 d R
H H12 0.9989(3) -0.1087(5) 0.1508(4) 0.02949 Uani 1 d R
H H13 0.9978(4) -0.2895(6) 0.2539(4) 0.02992 Uani 1 d R
H H14 0.7324(5) -0.4355(4) 0.2121(4) 0.02757 Uani 1 d R
H H15 0.5601(2) -0.3477(6) 0.0783(4) 0.02466 Uani 1 d R
H H23 1.2151(4) 0.2606(6) 0.2673(3) 0.03190 Uani 1 d R
H H25 1.1103(6) 0.3875(6) 0.55498(9) 0.03208 Uani 1 d R
H H271 0.9139(6) 0.2552(4) 0.1263(4) 0.03567 Uani 1 d R
H H272 0.8566(4) 0.0756(4) 0.1123(4) 0.03259 Uani 1 d R
H H273 1.0389(4) 0.1365(6) 0.1152(4) 0.03698 Uani 1 d R
H H281 1.4034(4) 0.3119(4) 0.4584(5) 0.04508 Uani 1 d R
H H282 1.3542(6) 0.4527(6) 0.5502(1) 0.04292 Uani 1 d R
H H283 1.3765(5) 0.4742(4) 0.4373(3) 0.04182 Uani 1 d R
H H291 0.7934(6) 0.1742(3) 0.4894(4) 0.03327 Uani 1 d R
H H292 0.7263(3) 0.3098(6) 0.4550(4) 0.03276 Uani 1 d R
H H293 0.8726(6) 0.3596(5) 0.5643(2) 0.03617 Uani 1 d R
H H33 0.2305(5) -0.4171(5) -0.0061(2) 0.02882 Uani 1 d R
H H35 0.2486(5) -0.2793(6) 0.3110(2) 0.02967 Uani 1 d R
H H371 0.3630(6) -0.2829(4) -0.0696(2) 0.03607 Uani 1 d R
H H372 0.5162(2) -0.1451(6) 0.0100(4) 0.03254 Uani 1 d R
H H373 0.3450(5) -0.1006(4) -0.0128(4) 0.03446 Uani 1 d R
H H381 0.0217(3) -0.5072(6) 0.0889(4) 0.03845 Uani 1 d R
H H382 0.1197(6) -0.5222(6) 0.2009(2) 0.03879 Uani 1 d R
H H383 0.1642(5) -0.6031(3) 0.0845(4) 0.04018 Uani 1 d R
H H391 0.5207(2) 0.0481(5) 0.3943(4) 0.03304 Uani 1 d R
H H392 0.3922(6) -0.0546(5) 0.4273(3) 0.03622 Uani 1 d R
H H393 0.3383(4) 0.0642(4) 0.3655(4) 0.03572 Uani 1 d R

loop_
_atom_site_aniso_label
_atom_site_aniso_U_11
_atom_site_aniso_U_22
_atom_site_aniso_U_33
_atom_site_aniso_U_12
_atom_site_aniso_U_13
_atom_site_aniso_U_23
Fe1 0.00691(5) 0.00607(5) 0.0103(1) 0.00159(1) 0.00195(2) 0.00326(3)
O1 0.0148(2) 0.0162(2) 0.0278(4) 0.0017(1) -0.0081(2) 0.0065(2)
O2 0.0261(2) 0.0333(3) 0.0277(5) 0.0109(2) 0.0150(3) 0.0220(3)
O3 0.0134(1) 0.0077(1) 0.0221(3) -0.00023(8) -0.0002(1) 0.0074(1)
O4 0.0073(1) 0.0150(1) 0.0289(3) 0.00325(8) -0.0006(1) 0.0079(1)
N1 0.00605(7) 0.00610(8) 0.0107(2) 0.00036(5) 0.00078(7) 0.00353(8)
N2 0.00550(7) 0.00692(8) 0.0112(2) 0.00059(5) 0.00140(7) 0.00332(8)
C1 0.01097(9) 0.01136(9) 0.0173(2) 0.00211(6) -0.00190(10) 0.00445(9)
C2 0.01508(10) 0.0147(1) 0.0168(3) 0.00499(7) 0.0063(1) 0.0095(1)
C3 0.00579(8) 0.00615(8) 0.0090(2) 0.00067(5) 0.00160(7) 0.00294(7)
C4 0.00890(8) 0.00682(8) 0.0116(2) 0.00131(5) 0.00139(8) 0.00420(8)
C5 0.00907(8) 0.00874(9) 0.0132(2) 0.00337(6) 0.00319(8) 0.00561(9)
C6 0.00657(8) 0.00944(9) 0.0149(2) 0.00232(5) 0.00187(8) 0.00473(9)
C7 0.01346(8) 0.01304(9) 0.0239(2) 0.00668(6) 0.00602(8) 0.01085(8)
C11 0.01712(10) 0.01297(9) 0.0144(2) 0.00489(6) 0.00560(8) 0.00491(9)
C12 0.01286(9) 0.0157(1) 0.0219(2) 0.00381(7) 0.00851(9) 0.00651(10)
C13 0.01176(8) 0.01371(9) 0.0222(2) 0.00678(6) 0.00448(9) 0.00568(9)
C14 0.01500(9) 0.00794(9) 0.0214(2) 0.00379(5) 0.00478(9) 0.00498(8)
C15 0.01211(9) 0.00922(8) 0.0165(2) 0.00215(5) 0.00202(8) 0.00134(9)
C21 0.00646(8) 0.00808(8) 0.0099(2) -0.000045(5) 0.00104(8) 0.00333(8)
C22 0.00777(8) 0.01046(9) 0.0120(2) -0.00025(5) 0.00232(8) 0.00468(9)
C23 0.00699(8) 0.01384(10) 0.0175(2) -0.00041(6) 0.00249(9) 0.00627(10)
C24 0.00736(8) 0.01156(9) 0.0179(2) -0.00122(5) -0.00064(9) 0.00496(10)
C25 0.00983(9) 0.01149(9) 0.0133(2) -0.00068(6) -0.00118(9) 0.00264(9)
C26 0.00883(8) 0.00958(9) 0.0101(2) 0.00032(5) 0.00097(8) 0.00253(9)
C27 0.01386(9) 0.01647(9) 0.0133(2) -0.00058(6) 0.00379(8) 0.00646(8)
C28 0.00856(8) 0.01632(9) 0.0263(2) -0.00191(5) -0.00268(7) 0.00715(9)
C29 0.01483(9) 0.01604(9) 0.0127(2) 0.00229(6) 0.00480(8) 0.00418(8)
C31 0.00659(8) 0.00782(8) 0.0078(2) -0.00038(5) 0.00147(8) 0.00190(8)
C32 0.00810(8) 0.01006(9) 0.0081(2) -0.000037(5) 0.00136(8) 0.00224(9)
C33 0.00909(8) 0.00973(9) 0.0110(2) -0.00105(6) 0.00124(8) 0.00085(9)
C34 0.00750(8) 0.00873(9) 0.0133(2) -0.00037(5) 0.00225(8) 0.00300(9)
C35 0.00912(8) 0.01144(9) 0.0120(2) -0.00075(6) 0.00348(8) 0.00450(9)
C36 0.00820(8) 0.00981(9) 0.0086(2) -0.00054(5) 0.00234(8) 0.00221(9)
C37 0.01454(9) 0.01867(10) 0.0102(2) 0.00112(6) 0.00258(8) 0.00573(9)
C38 0.01015(8) 0.01003(8) 0.0240(2) -0.00104(5) 0.00325(7) 0.00507(8)
C39 0.01535(9) 0.01542(9) 0.0102(2) -0.00027(6) 0.00415(8) 0.00023(9)
H71 0.0358 0.0197 0.0502 0.0039 -0.0044 0.0054
H72 0.0189 0.0338 0.0719 0.0077 0.0092 0.0249
H73 0.0464 0.0404 0.0466 0.0157 0.0112 0.0291
H11 0.0268 0.0276 0.0207 0.0052 0.0073 0.0101
H12 0.0189 0.0255 0.0350 0.0010 0.0109 0.0078
H13 0.0198 0.0274 0.0421 0.0089 0.0011 0.0131
H14 0.0273 0.0201 0.0391 0.0047 0.0071 0.0148
H15 0.0164 0.0232 0.0258 0.0013 0.0034 0.0051
H23 0.0197 0.0388 0.0361 0.0026 0.0132 0.0115
H25 0.0281 0.0358 0.0195 -0.0013 -0.0020 0.0035
H271 0.0473 0.0313 0.0330 0.0110 0.0086 0.0185
H272 0.0296 0.0340 0.0275 -0.0110 0.0049 0.0088
H273 0.0260 0.0539 0.0344 0.0103 0.0175 0.0129
H281 0.0233 0.0322 0.0643 0.0084 0.0013 0.0122
H282 0.0299 0.0475 0.0334 -0.0020 -0.0016 0.0040
H283 0.0277 0.0403 0.0569 -0.0051 0.0032 0.0263
H291 0.0417 0.0232 0.0384 0.0029 0.0171 0.0131
H292 0.0244 0.0457 0.0328 0.0134 0.0076 0.0179
H293 0.0358 0.0385 0.0187 -0.0061 0.0030 -0.0047
H33 0.0301 0.0245 0.0201 -0.0036 0.0013 0.0003
H35 0.0338 0.0315 0.0265 -0.0017 0.0146 0.0124
H371 0.0462 0.0288 0.0191 -0.0062 0.0037 -0.0007
H372 0.0194 0.0480 0.0286 -0.0026 0.0038 0.0165
H373 0.0393 0.0379 0.0362 0.0176 0.0106 0.0225
H381 0.0207 0.0350 0.0548 -0.0007 -0.0013 0.0186
H382 0.0442 0.0372 0.0353 -0.0062 0.0113 0.0167
H383 0.0364 0.0210 0.0521 0.0039 0.0181 0.0046
H391 0.0210 0.0347 0.0299 -0.0052 0.0083 0.0021
H392 0.0514 0.0344 0.0252 -0.0004 0.0171 0.0135
H393 0.0337 0.0314 0.0356 0.0161 0.0089 0.0058

loop_
_atom_type_symbol
_atom_type_description
_atom_type_scat_dispersion_real
_atom_type_scat_dispersion_imag
_atom_type_scat_source
C C 0.003 0.002 'Su & Coppens, Acta. Cryst. (1997) A53, 749 '
H H 0.000 0.000 'Su & Coppens, Acta. Cryst. (1997) A53, 749 '
N N 0.006 0.003 'Su & Coppens, Acta. Cryst. (1997) A53, 749 '
O O 0.011 0.006 'Su & Coppens, Acta. Cryst. (1997) A53, 749 '
Fe Fe 0.346 0.844 'Su & Coppens, Acta. Cryst. (1997) A53, 749 '

loop_
_geom_angle_atom_site_label_1
_geom_angle_atom_site_label_2
_geom_angle_atom_site_label_3
_geom_angle
Fe1 C2 O2 174.0(1)
Fe1 C1 O1 165.48(4)
Fe1 C3 N1 121.64(1)
Fe1 C3 N2 123.70(2)
Fe1 C13 C14 70.72(1)
Fe1 C13 C12 71.21(2)
Fe1 C13 H13 122.4(3)
Fe1 C14 C13 70.05(1)
Fe1 C14 C15 70.85(2)
Fe1 C14 H14 122.7(3)
Fe1 C15 C14 69.76(2)
Fe1 C15 C11 71.03(2)
Fe1 C15 H15 125.9(3)
Fe1 C12 C11 71.10(2)
Fe1 C12 C13 69.21(2)
Fe1 C12 H12 124.3(3)
Fe1 C11 C12 70.17(3)
Fe1 C11 C15 69.87(3)
Fe1 C11 H11 127.1(3)
O3 C4 N1 117.08(3)
O3 C4 C5 125.94(3)
O4 C6 N2 117.29(3)
O4 C6 C5 126.37(3)
N1 C3 N2 114.55(2)
N1 C4 C5 116.97(2)
N1 C21 C22 119.84(3)
N1 C21 C26 117.78(3)
N2 C6 C5 116.34(2)
N2 C31 C36 118.46(3)
N2 C31 C32 119.98(4)
C1 Fe1 C2 91.44(2)
C1 Fe1 C3 101.06(1)
C1 Fe1 C13 82.94(1)
C1 Fe1 C14 115.09(1)
C1 Fe1 C15 148.49(1)
C1 Fe1 C12 88.19(1)
C1 Fe1 C11 124.51(2)
C2 Fe1 C3 94.32(1)
C2 Fe1 C13 111.82(1)
C2 Fe1 C14 88.23(1)
C2 Fe1 C15 103.11(2)
C2 Fe1 C12 151.19(1)
C2 Fe1 C11 141.56(1)
C3 Fe1 C13 153.54(1)
C3 Fe1 C14 143.70(1)
C3 Fe1 C15 105.45(1)
C3 Fe1 C12 114.03(1)
C3 Fe1 C11 91.67(1)
C3 N1 C4 125.61(2)
C3 N1 C21 122.81(2)
C3 N2 C6 125.49(2)
C3 N2 C31 122.52(2)
C4 N1 C21 111.42(2)
C4 C5 C6 120.71(3)
C4 C5 C7 119.02(2)
C5 C7 H72 111.8(3)
C5 C7 H71 110.0(3)
C5 C7 H73 111.2(3)
C6 N2 C31 111.77(2)
C6 C5 C7 119.96(2)
C11 Fe1 C13 65.50(1)
C11 Fe1 C14 65.74(1)
C11 Fe1 C15 39.10(1)
C11 Fe1 C12 38.73(1)
C11 C12 C13 107.40(3)
C11 C12 H12 127.5(3)
C11 C15 C14 107.85(3)
C11 C15 H15 126.1(3)
C12 Fe1 C13 39.58(1)
C12 Fe1 C14 66.11(1)
C12 Fe1 C15 65.66(1)
C12 C11 C15 108.41(3)
C12 C11 H11 126.2(3)
C12 C13 C14 108.62(3)
C12 C13 H13 125.9(3)
C13 Fe1 C14 39.233(9)
C13 Fe1 C15 65.76(1)
C13 C14 C15 107.72(3)
C13 C14 H14 124.3(3)
C13 C12 H12 125.1(3)
C14 Fe1 C15 39.38(1)
C14 C13 H13 125.5(3)
C14 C15 H15 126.0(3)
C15 C14 H14 127.9(3)
C15 C11 H11 125.4(3)
C21 C22 C23 117.74(3)
C21 C22 C27 122.50(4)
C21 C26 C25 118.42(4)
C21 C26 C29 121.51(3)
C22 C21 C26 121.90(3)
C22 C23 C24 121.79(3)
C22 C23 H23 118.0(2)
C22 C27 H273 110.6(3)
C22 C27 H272 113.2(3)
C22 C27 H271 109.2(3)
C23 C22 C27 119.66(4)
C23 C24 C25 118.87(3)
C23 C24 C28 119.75(3)
C24 C25 C26 121.13(4)
C24 C25 H25 120.4(3)
C24 C23 H23 120.2(3)
C24 C28 H283 110.1(3)
C24 C28 H281 111.5(2)
C24 C28 H282 111.5(3)
C25 C24 C28 121.35(3)
C25 C26 C29 120.05(4)
C26 C25 H25 118.5(3)
C26 C29 H293 109.6(3)
C26 C29 H291 111.7(3)
C26 C29 H292 112.5(3)
C31 C36 C35 118.21(4)
C31 C36 C39 121.73(2)
C31 C32 C33 118.43(4)
C31 C32 C37 121.72(4)
C32 C31 C36 120.98(3)
C32 C33 C34 121.89(4)
C32 C33 H33 117.3(3)
C32 C37 H372 113.4(3)
C32 C37 H373 108.4(3)
C32 C37 H371 110.0(3)
C33 C32 C37 119.80(3)
C33 C34 C35 117.98(3)
C33 C34 C38 120.31(3)
C34 C35 C36 121.89(4)
C34 C35 H35 120.0(3)
C34 C33 H33 120.8(3)
C34 C38 H381 110.7(3)
C34 C38 H383 110.8(3)
C34 C38 H382 111.5(3)
C35 C34 C38 121.67(4)
C35 C36 C39 119.88(3)
C36 C35 H35 118.1(3)
C36 C39 H393 108.3(3)
C36 C39 H391 113.9(3)
C36 C39 H392 111.1(2)
H71 C7 H72 106.4(5)
H71 C7 H73 108.4(5)
H72 C7 H73 108.8(5)
H271 C27 H273 108.3(4)
H271 C27 H272 105.1(4)
H272 C27 H273 110.1(4)
H281 C28 H283 108.2(4)
H281 C28 H282 107.2(5)
H282 C28 H283 108.2(4)
H291 C29 H293 108.9(4)
H291 C29 H292 104.5(4)
H292 C29 H293 109.5(4)
H371 C37 H372 110.2(4)
H371 C37 H373 107.3(4)
H372 C37 H373 107.3(4)
H381 C38 H383 107.3(4)
H381 C38 H382 108.3(4)
H382 C38 H383 108.1(4)
H391 C39 H393 108.3(4)
H391 C39 H392 107.4(4)
H392 C39 H393 107.7(4)

loop_
_geom_bond_atom_site_label_1
_geom_bond_atom_site_label_2
_geom_bond_distance
Fe1 C2 1.7818(5)
Fe1 C1 1.7936(3)
Fe1 C3 2.0439(2)
Fe1 C13 2.1028(2)
Fe1 C14 2.1116(2)
Fe1 C15 2.1260(3)
Fe1 C12 2.1293(3)
Fe1 C11 2.1414(5)
O1 C1 1.1447(6)
O2 C2 1.1429(12)
O3 C4 1.2409(4)
O4 C6 1.2358(4)
N1 C3 1.3552(3)
N1 C4 1.4550(3)
N1 C21 1.4458(3)
N2 C3 1.3623(3)
N2 C6 1.4625(3)
N2 C31 1.4481(3)
C4 C5 1.3961(3)
C5 C6 1.4010(3)
C5 C7 1.4977(3)
C7 H72 1.092(5)
C7 H71 1.093(5)
C7 H73 1.093(5)
C11 C12 1.4163(4)
C11 C15 1.4281(4)
C11 H11 1.082(5)
C12 C13 1.4331(5)
C12 H12 1.083(5)
C13 C14 1.4149(3)
C13 H13 1.083(5)
C14 C15 1.4280(4)
C14 H14 1.083(5)
C15 H15 1.082(5)
C21 C22 1.4004(5)
C21 C26 1.4023(6)
C22 C23 1.3952(3)
C22 C27 1.5033(5)
C23 C24 1.3978(7)
C23 H23 1.082(5)
C24 C25 1.3957(6)
C24 C28 1.5017(3)
C25 C26 1.3964(3)
C25 H25 1.0825(13)
C26 C29 1.5042(5)
C27 H273 1.092(5)
C27 H272 1.093(5)
C27 H271 1.093(5)
C28 H283 1.093(5)
C28 H281 1.093(5)
C28 H282 1.0931(17)
C29 H293 1.093(5)
C29 H291 1.093(5)
C29 H292 1.093(4)
C31 C36 1.3986(6)
C31 C32 1.4010(5)
C32 C33 1.3952(3)
C32 C37 1.4972(6)
C33 C34 1.3974(6)
C33 H33 1.083(5)
C34 C35 1.3939(5)
C34 C38 1.5053(3)
C35 C36 1.4012(3)
C35 H35 1.083(5)
C36 C39 1.5032(5)
C37 H372 1.092(5)
C37 H373 1.092(5)
C37 H371 1.093(5)
C38 H381 1.092(5)
C38 H383 1.093(5)
C38 H382 1.093(5)
C39 H393 1.092(5)
C39 H391 1.092(5)
C39 H392 1.093(5)

loop_
_geom_torsion_atom_site_label_1
_geom_torsion_atom_site_label_2
_geom_torsion_atom_site_label_3
_geom_torsion_atom_site_label_4
_geom_torsion
Fe1 C3 N1 C4 175.26(2)
Fe1 C3 N1 C21 -9.71(5)
Fe1 C3 N2 C6 -173.35(2)
Fe1 C3 N2 C31 12.52(5)
Fe1 C13 C14 C15 61.16(2)
Fe1 C13 C14 H14 -116.6(3)
Fe1 C13 C12 C11 -61.17(2)
Fe1 C13 C12 H12 118.0(3)
Fe1 C14 C13 C12 -61.45(2)
Fe1 C14 C13 H13 116.6(3)
Fe1 C14 C15 C11 61.15(2)
Fe1 C14 C15 H15 -120.3(3)
Fe1 C15 C14 C13 -60.65(2)
Fe1 C15 C14 H14 117.1(3)
Fe1 C15 C11 C12 59.81(2)
Fe1 C15 C11 H11 -121.8(3)
Fe1 C12 C11 C15 -59.62(2)
Fe1 C12 C11 H11 122.0(3)
Fe1 C12 C13 C14 61.14(2)
Fe1 C12 C13 H13 -116.9(3)
Fe1 C11 C12 C13 59.97(3)
Fe1 C11 C12 H12 -119.2(3)
Fe1 C11 C15 C14 -60.34(3)
Fe1 C11 C15 H15 121.1(3)
O1 C1 Fe1 C2 90.01(6)
O1 C1 Fe1 C3 -175.3(2)
O1 C1 Fe1 C13 -21.8(2)
O1 C1 Fe1 C14 1.3(2)
O1 C1 Fe1 C15 -28.36(5)
O1 C1 Fe1 C12 -61.17(6)
O1 C1 Fe1 C11 -75.49(7)
O3 C4 N1 C3 -176.76(2)
O3 C4 N1 C21 7.72(3)
O3 C4 C5 C6 173.69(3)
O3 C4 C5 C7 0.09(2)
O4 C6 N2 C3 174.02(3)
O4 C6 N2 C31 -11.32(3)
O4 C6 C5 C4 -173.00(3)
O4 C6 C5 C7 0.55(3)
N1 C3 Fe1 C2 120.51(2)
N1 C3 Fe1 C1 28.19(2)
N1 C3 Fe1 C13 -68.22(5)
N1 C3 Fe1 C14 -146.60(2)
N1 C3 Fe1 C15 -134.61(3)
N1 C3 Fe1 C12 -64.78(2)
N1 C3 Fe1 C11 -97.49(2)
N1 C3 N2 C6 2.76(2)
N1 C3 N2 C31 -171.37(2)
N1 C4 C5 C6 -5.11(2)
N1 C4 C5 C7 -178.72(2)
N1 C21 C22 C23 175.94(2)
N1 C21 C22 C27 -0.42(3)
N1 C21 C26 C25 -173.30(2)
N1 C21 C26 C29 8.41(3)
N2 C3 Fe1 C2 -63.64(2)
N2 C3 Fe1 C1 -155.96(2)
N2 C3 Fe1 C13 107.63(2)
N2 C3 Fe1 C14 29.24(1)
N2 C3 Fe1 C15 41.24(2)
N2 C3 Fe1 C12 111.06(2)
N2 C3 Fe1 C11 78.36(2)
N2 C3 N1 C4 -0.94(2)
N2 C3 N1 C21 174.09(2)
N2 C6 C5 C4 6.64(2)
N2 C6 C5 C7 -179.81(2)
N2 C31 C36 C35 -179.31(2)
N2 C31 C36 C39 5.60(3)
N2 C31 C32 C33 -178.98(2)
N2 C31 C32 C37 -1.66(3)
C1 Fe1 C13 C14 145.83(3)
C1 Fe1 C13 C12 -95.73(2)
C1 Fe1 C13 H13 25.4(3)
C1 Fe1 C14 C13 -37.99(3)
C1 Fe1 C14 C15 -155.95(2)
C1 Fe1 C14 H14 80.7(3)
C1 Fe1 C15 C14 44.92(2)
C1 Fe1 C15 C11 -73.25(2)
C1 Fe1 C15 H15 165.3(3)
C1 Fe1 C12 C11 -160.99(2)
C1 Fe1 C12 C13 81.10(2)
C1 Fe1 C12 H12 -38.0(3)
C1 Fe1 C11 C12 23.27(2)
C1 Fe1 C11 C15 142.60(3)
C1 Fe1 C11 H11 -97.6(2)
C2 Fe1 C13 C14 57.10(3)
C2 Fe1 C13 C12 175.55(2)
C2 Fe1 C13 H13 -63.3(3)
C2 Fe1 C14 C13 -128.75(3)
C2 Fe1 C14 C15 113.29(2)
C2 Fe1 C14 H14 -10.1(3)
C2 Fe1 C15 C14 -70.50(2)
C2 Fe1 C15 C11 171.33(3)
C2 Fe1 C15 H15 49.9(3)
C2 Fe1 C12 C11 109.31(2)
C2 Fe1 C12 C13 -8.60(2)
C2 Fe1 C12 H12 -127.7(3)
C2 Fe1 C11 C12 -132.99(2)
C2 Fe1 C11 C15 -13.66(3)
C2 Fe1 C11 H11 106.1(3)
C3 Fe1 C13 C14 -113.52(1)
C3 Fe1 C13 C12 4.93(2)
C3 Fe1 C13 H13 126.1(3)
C3 Fe1 C14 C13 136.37(2)
C3 Fe1 C14 C15 18.40(2)
C3 Fe1 C14 H14 -105.0(3)
C3 Fe1 C15 C14 -168.82(2)
C3 Fe1 C15 C11 73.02(2)
C3 Fe1 C15 H15 -48.4(3)
C3 Fe1 C12 C11 -59.69(2)
C3 Fe1 C12 C13 -177.60(2)
C3 Fe1 C12 H12 63.3(3)
C3 Fe1 C11 C12 127.92(2)
C3 Fe1 C11 C15 -112.75(2)
C3 Fe1 C11 H11 7.0(3)
C3 N1 C4 C5 2.15(2)
C3 N1 C21 C22 93.90(2)
C3 N1 C21 C26 -93.89(3)
C3 N2 C6 C5 -5.66(2)
C3 N2 C31 C36 85.27(3)
C3 N2 C31 C32 -103.41(3)
C4 N1 C21 C22 -90.45(2)
C4 N1 C21 C26 81.77(2)
C4 C5 C7 H72 -157.9(4)
C4 C5 C7 H71 -39.9(3)
C4 C5 C7 H73 80.2(4)
C5 C4 N1 C21 -173.36(2)
C5 C6 N2 C31 169.01(3)
C6 N2 C31 C36 -89.58(3)
C6 N2 C31 C32 81.74(2)
C6 C5 C7 H72 28.4(3)
C6 C5 C7 H71 146.4(4)
C6 C5 C7 H73 -93.4(3)
C11 Fe1 C13 C14 -81.03(2)
C11 Fe1 C13 C12 37.42(2)
C11 Fe1 C13 H13 158.5(3)
C11 Fe1 C14 C13 80.38(2)
C11 Fe1 C14 C15 -37.58(2)
C11 Fe1 C14 H14 -161.0(3)
C11 Fe1 C15 C14 118.17(3)
C11 Fe1 C15 H15 -121.4(3)
C11 Fe1 C12 C13 -117.91(3)
C11 Fe1 C12 H12 123.0(3)
C11 C12 Fe1 C13 117.91(2)
C11 C12 Fe1 C14 80.45(2)
C11 C12 Fe1 C15 37.12(2)
C11 C12 C13 C14 -0.028(29)
C11 C12 C13 H13 -178.1(2)
C11 C15 Fe1 C13 -80.39(2)
C11 C15 Fe1 C14 -118.17(2)
C11 C15 Fe1 C12 -36.78(2)
C11 C15 C14 C13 0.50(3)
C11 C15 C14 H14 178.2(2)
C12 Fe1 C13 C14 -118.44(2)
C12 Fe1 C13 H13 121.1(3)
C12 Fe1 C14 C13 37.79(2)
C12 Fe1 C14 C15 -80.17(2)
C12 Fe1 C14 H14 156.4(3)
C12 Fe1 C15 C14 81.39(2)
C12 Fe1 C15 H15 -158.2(3)
C12 Fe1 C11 C15 119.33(2)
C12 Fe1 C11 H11 -120.9(3)
C12 C11 Fe1 C13 -38.22(2)
C12 C11 Fe1 C14 -81.48(2)
C12 C11 Fe1 C15 -119.33(2)
C12 C11 C15 C14 -0.52(2)
C12 C11 C15 H15 -179.1(3)
C12 C13 Fe1 C14 118.44(2)
C12 C13 Fe1 C15 80.52(2)
C12 C13 C14 C15 -0.29(2)
C12 C13 C14 H14 -178.1(2)
C13 Fe1 C14 C15 -117.96(2)
C13 Fe1 C14 H14 118.7(3)
C13 Fe1 C15 C14 37.78(2)
C13 Fe1 C15 H15 158.2(3)
C13 Fe1 C12 H12 -119.1(3)
C13 Fe1 C11 C15 81.10(2)
C13 Fe1 C11 H11 -159.1(3)
C13 C14 Fe1 C15 117.96(2)
C13 C14 C15 H15 179.0(3)
C13 C12 Fe1 C14 -37.46(2)
C13 C12 Fe1 C15 -80.79(2)
C13 C12 C11 C15 0.34(2)
C13 C12 C11 H11 -178.0(2)
C14 Fe1 C13 H13 -120.4(3)
C14 Fe1 C15 H15 120.4(3)
C14 Fe1 C12 H12 -156.5(3)
C14 Fe1 C11 C15 37.85(2)
C14 Fe1 C11 H11 157.6(3)
C14 C13 Fe1 C15 -37.92(2)
C14 C13 C12 H12 179.2(2)
C14 C15 C11 H11 177.8(2)
C15 Fe1 C13 H13 -158.4(3)
C15 Fe1 C14 H14 -123.4(3)
C15 Fe1 C12 H12 160.1(3)
C15 Fe1 C11 H11 119.8(3)
C15 C14 C13 H13 177.8(2)
C15 C11 C12 H12 -178.8(2)
C21 C22 C23 C24 -4.58(2)
C21 C22 C23 H23 177.1(1)
C21 C22 C27 H273 -160.9(3)
C21 C22 C27 H272 -36.8(3)
C21 C22 C27 H271 80.0(3)
C21 C26 C25 C24 -1.17(2)
C21 C26 C25 H25 178.6(4)
C21 C26 C29 H293 -164.4(3)
C21 C26 C29 H291 74.8(3)
C21 C26 C29 H292 -42.3(3)
C22 C21 C26 C25 -1.25(4)
C22 C21 C26 C29 -179.54(2)
C22 C23 C24 C25 2.31(4)
C22 C23 C24 C28 -175.57(2)
C23 C22 C21 C26 4.05(3)
C23 C22 C27 H273 22.8(3)
C23 C22 C27 H272 146.9(3)
C23 C22 C27 H271 -96.3(3)
C23 C24 C25 C26 0.67(4)
C23 C24 C25 H25 -179.1(4)
C23 C24 C28 H283 53.2(3)
C23 C24 C28 H281 -66.8(3)
C23 C24 C28 H282 173.3(2)
C24 C25 C26 C29 177.15(4)
C24 C23 C22 C27 171.88(3)
C25 C24 C23 H23 -179.5(4)
C25 C24 C28 H283 -124.6(3)
C25 C24 C28 H281 115.3(3)
C25 C24 C28 H282 -4.5(3)
C25 C26 C29 H293 17.3(3)
C25 C26 C29 H291 -103.4(3)
C25 C26 C29 H292 139.4(3)
C26 C21 C22 C27 -172.31(3)
C26 C25 C24 C28 178.51(2)
C27 C22 C23 H23 -6.4(2)
C28 C24 C25 H25 -1.3(3)
C28 C24 C23 H23 2.7(2)
C29 C26 C25 H25 -3.0(3)
C31 C36 C35 C34 -4.75(2)
C31 C36 C35 H35 176.6(1)
C31 C36 C39 H393 79.7(3)
C31 C36 C39 H391 -40.8(3)
C31 C36 C39 H392 -162.2(3)
C31 C32 C33 C34 1.47(2)
C31 C32 C33 H33 -179.29(9)
C31 C32 C37 H372 46.0(3)
C31 C32 C37 H373 -73.1(3)
C31 C32 C37 H371 169.9(3)
C32 C31 C36 C35 9.45(4)
C32 C31 C36 C39 -165.63(2)
C32 C33 C34 C35 3.07(4)
C32 C33 C34 C38 -179.37(2)
C33 C32 C31 C36 -7.88(3)
C33 C32 C37 H372 -136.8(3)
C33 C32 C37 H373 104.2(3)
C33 C32 C37 H371 -12.9(3)
C33 C34 C35 C36 -1.39(4)
C33 C34 C35 H35 177.2(1)
C33 C34 C38 H381 -68.4(3)
C33 C34 C38 H383 50.5(3)
C33 C34 C38 H382 171.0(2)
C34 C35 C36 C39 170.43(2)
C34 C33 C32 C37 -175.90(4)
C35 C34 C33 H33 -176.2(1)
C35 C34 C38 H381 109.1(3)
C35 C34 C38 H383 -132.0(3)
C35 C34 C38 H382 -11.5(3)
C35 C36 C39 H393 -95.3(3)
C35 C36 C39 H391 144.2(3)
C35 C36 C39 H392 22.8(2)
C36 C31 C32 C37 169.44(3)
C36 C35 C34 C38 -178.92(2)
C37 C32 C33 H33 3.3(3)
C38 C34 C35 H35 -0.3(2)
C38 C34 C33 H33 1.4(3)
C39 C36 C35 H35 -8.2(3)
H11 C11 C12 H12 2.8(3)
H11 C11 C15 H15 -0.7(3)
H12 C12 C13 H13 1.1(3)
H13 C13 C14 H14 -0.03(32)
H14 C14 C15 H15 -3.3(3)
